data_7063396
loop_
_publ_author_name
'Mourer, Maxime'
'Bouizi, Younes'
'Leclerc, S\'ebastien'
'Malaman, Bernard'
'Regnouf de Vains, Jean-Bernard'

_publ_section_title
;
 Synthesis of a tube-like tetra-bipyridyl,
 tetra-ethylacetato-calix[4]arene in 1,3-alternate conformation and the
 unexpected crystal structure of its [bpy(CoCl2)]3-[bpy(CoCl2)(H2O)]
 complex
;
_journal_issue 35
_journal_name_full 'New Journal of Chemistry'
_journal_page_first 15577
_journal_page_last 15589
_journal_paper_doi 10.1039/D4NJ02476A
_journal_volume 48
_journal_year 2024
_chemical_formula_moiety 'C92 H88 Cl8 Co4 N8 O13'
_chemical_formula_sum 'C92 H88 Cl8 Co4 N8 O13'
_chemical_formula_weight 2033.1
_space_group_crystal_system triclinic
_space_group_IT_number 2
_space_group_name_Hall '-P 1'
_space_group_name_H-M_alt 'P -1'
_atom_sites_solution_hydrogens geom
_audit_creation_method SHELXL-2018/3
_audit_update_record
;
2024-05-24 deposited with the CCDC.	2024-07-25 downloaded from the CCDC.
;
_cell_angle_alpha 75.598(4)
_cell_angle_beta 83.619(5)
_cell_angle_gamma 71.724(4)
_cell_formula_units_Z 2
_cell_length_a 13.1367(19)
_cell_length_b 16.011(2)
_cell_length_c 23.770(4)
_cell_measurement_reflns_used 7572
_cell_measurement_temperature 90(2)
_cell_measurement_theta_max 19
_cell_measurement_theta_min 0.9
_cell_volume 4595.2(12)
_computing_structure_refinement 'SHELXL-2018/3 (Sheldrick, 2018)'
_computing_structure_solution olex2-1.3
_diffrn_ambient_temperature 90(2)
_diffrn_measured_fraction_theta_full 0.979
_diffrn_measured_fraction_theta_max 0.979
_diffrn_measurement_device_type 'BRUKER APEX II QUAZAR CCD'
_diffrn_measurement_method 'f\ and \w scans'
_diffrn_radiation_type MoK\a
_diffrn_radiation_wavelength 0.71073
_diffrn_reflns_av_R_equivalents 0.0852
_diffrn_reflns_av_unetI/netI 0.0657
_diffrn_reflns_Laue_measured_fraction_full 0.979
_diffrn_reflns_Laue_measured_fraction_max 0.979
_diffrn_reflns_limit_h_max 12
_diffrn_reflns_limit_h_min -12
_diffrn_reflns_limit_k_max 14
_diffrn_reflns_limit_k_min -14
_diffrn_reflns_limit_l_max 21
_diffrn_reflns_limit_l_min -21
_diffrn_reflns_number 34764
_diffrn_reflns_point_group_measured_fraction_full 0.979
_diffrn_reflns_point_group_measured_fraction_max 0.979
_diffrn_reflns_theta_full 24
_diffrn_reflns_theta_max 24
_diffrn_reflns_theta_min 1.457
_diffrn_source ImuS
_exptl_absorpt_coefficient_mu 1.008
_exptl_absorpt_correction_type multi-scan
_exptl_absorpt_process_details 'SADABS (BRUKER, 2004)'
_exptl_crystal_colour blue
_exptl_crystal_density_diffrn 1.469
_exptl_crystal_density_meas ?
_exptl_crystal_density_method 'not measured'
_exptl_crystal_description parallelepiped
_exptl_crystal_F_000 2088
_exptl_crystal_recrystallization_method 'Re-crystallisation from solvent: CH2Cl2 and CH3CN'
_exptl_crystal_size_max 0.4
_exptl_crystal_size_mid 0.2
_exptl_crystal_size_min 0.2
_exptl_transmission_factor_max 0.74
_exptl_transmission_factor_min 0.48
_refine_diff_density_max 0.410
_refine_diff_density_min -0.303
_refine_diff_density_rms 0.060
_refine_ls_extinction_method none
_refine_ls_goodness_of_fit_ref 1.069
_refine_ls_hydrogen_treatment constr
_refine_ls_matrix_type full
_refine_ls_number_parameters 1109
_refine_ls_number_reflns 7572
_refine_ls_number_restraints 0
_refine_ls_restrained_S_all 1.069
_refine_ls_R_factor_all 0.0619
_refine_ls_R_factor_gt 0.0407
_refine_ls_shift/su_max 0.003
_refine_ls_shift/su_mean 0.000
_refine_ls_structure_factor_coef Fsqd
_refine_ls_weighting_details 'w=1/[\s^2^(Fo^2^)+(0.0344P)^2^+2.5892P] where P=(Fo^2^+2Fc^2^)/3'
_refine_ls_weighting_scheme calc
_refine_ls_wR_factor_gt 0.0839
_refine_ls_wR_factor_ref 0.0904
_reflns_Friedel_coverage 0.000
_reflns_number_gt 5930
_reflns_number_total 7572
_reflns_threshold_expression 'I > 2\s(I)'
_cod_data_source_file d4nj02476a2.cif
_cod_data_source_block shelx
_cod_depositor_comments
;
The following automatic conversions were performed:

data item '_exptl_crystal_density_meas' value 'not measured' was
changed to '?' -- the value is perceived as not measured.

Automatic conversion script
Id: cif_fix_values 8170 2020-07-09 18:12:32Z antanas 

 Adding full bibliography for 7063396.cif.
;
_cod_database_code 7063396
_shelx_shelxl_version_number 2018/3
_shelx_space_group_comment
;
The symmetry employed for this shelxl refinement is uniquely defined
by the following loop, which should always be used as a source of
symmetry information in preference to the above space-group names.
They are only intended as comments.
;

loop_
_space_group_symop_operation_xyz
'x, y, z'
'-x, -y, -z'

loop_
_atom_site_label
_atom_site_type_symbol
_atom_site_fract_x
_atom_site_fract_y
_atom_site_fract_z
_atom_site_U_iso_or_equiv
_atom_site_adp_type
_atom_site_occupancy
_atom_site_site_symmetry_order
_atom_site_calc_flag
_atom_site_refinement_flags_posn
_atom_site_refinement_flags_adp
_atom_site_refinement_flags_occupancy
_atom_site_disorder_assembly
_atom_site_disorder_group
Co1 Co 0.07212(6) 0.65497(5) 0.99343(3) 0.0144(2) Uani 1 1 d . . . . .
Cl11 Cl 0.92241(11) 0.63144(10) 0.97651(6) 0.0210(4) Uani 1 1 d . . . . .
Cl12 Cl 0.10921(12) 0.77038(10) 0.93194(6) 0.0221(4) Uani 1 1 d . . . . .
N11 N 0.0882(4) 0.6391(4) 0.07993(19) 0.0121(13) Uani 1 1 d . . . . .
N12 N 0.1947(4) 0.5365(3) 0.0097(2) 0.017 Uani 1 1 d . . . . .
C11 C -0.0243(5) 0.7904(4) 0.0801(2) 0.0250(18) Uani 1 1 d . . . . .
H11A H -0.059775 0.826668 0.107310 0.038 Uiso 1 1 calc R U . . .
H11B H 0.025714 0.817529 0.055886 0.038 Uiso 1 1 calc R U . . .
H11C H -0.076519 0.786677 0.056372 0.038 Uiso 1 1 calc R U . . .
C12 C 0.0335(5) 0.6991(4) 0.1120(3) 0.0144(16) Uani 1 1 d . . . . .
C13 C 0.0353(4) 0.6741(5) 0.1725(3) 0.0146(16) Uani 1 1 d . . . . .
H13 H -0.000594 0.715804 0.194555 0.017 Uiso 1 1 calc R U . . .
C14 C 0.0901(5) 0.5882(5) 0.1992(3) 0.0163(16) Uani 1 1 d . . . . .
H14 H 0.088790 0.570229 0.239495 0.020 Uiso 1 1 calc R U . . .
C15 C 0.1478(4) 0.5275(4) 0.1659(3) 0.0140(15) Uani 1 1 d . . . . .
H15 H 0.186684 0.469122 0.183546 0.017 Uiso 1 1 calc R U . . .
C16 C 0.1462(5) 0.5556(4) 0.1064(3) 0.0131(15) Uani 1 1 d . . . . .
C17 C 0.2096(5) 0.4985(4) 0.0668(2) 0.012 Uani 1 1 d . . . . .
C18 C 0.2833(4) 0.4158(4) 0.0846(3) 0.0146(16) Uani 1 1 d . . . . .
H18 H 0.293090 0.390369 0.124055 0.017 Uiso 1 1 calc R U . . .
C19 C 0.3426(4) 0.3704(4) 0.0441(3) 0.0128(15) Uani 1 1 d . . . . .
H19 H 0.392452 0.314112 0.055912 0.015 Uiso 1 1 calc R U . . .
C110 C 0.3275(5) 0.4092(4) 0.9856(3) 0.0129(16) Uani 1 1 d . . . . .
H110 H 0.366857 0.379626 0.957490 0.015 Uiso 1 1 calc R U . . .
C111 C 0.2526(5) 0.4927(4) 0.9699(2) 0.0098(15) Uani 1 1 d . . . . .
C112 C 0.2281(4) 0.5416(4) 0.9084(2) 0.0170(16) Uani 1 1 d . . . . .
H11D H 0.154904 0.547300 0.900839 0.020 Uiso 1 1 calc R U . . .
H11E H 0.235450 0.601774 0.901620 0.020 Uiso 1 1 calc R U . . .
O11 O 0.3009(3) 0.4923(2) 0.87022(16) 0.0127(10) Uani 1 1 d . . . . .
Co2 Co 0.74373(6) 0.71992(6) 0.69834(3) 0.0197(2) Uani 1 1 d . . . . .
Cl21 Cl 0.90488(12) 0.62642(11) 0.72158(6) 0.0241(4) Uani 1 1 d . . . . .
Cl22 Cl 0.63483(12) 0.76425(11) 0.77060(6) 0.0284(5) Uani 1 1 d . . . . .
N21 N 0.6739(4) 0.6701(4) 0.6464(2) 0.0148(12) Uani 1 1 d . . . . .
N22 N 0.7570(4) 0.8059(3) 0.6218(2) 0.0197(13) Uani 1 1 d . . . . .
C21 C 0.8478(5) 0.8824(4) 0.6652(3) 0.039(2) Uani 1 1 d . . . . .
H21A H 0.884689 0.927440 0.653753 0.058 Uiso 1 1 calc R U . . .
H21B H 0.787129 0.902462 0.690274 0.058 Uiso 1 1 calc R U . . .
H21C H 0.895596 0.826891 0.685552 0.058 Uiso 1 1 calc R U . . .
C22 C 0.8102(5) 0.8675(5) 0.6124(3) 0.0236(17) Uani 1 1 d . . . . .
C23 C 0.8304(5) 0.9134(4) 0.5568(3) 0.0266(17) Uani 1 1 d . . . . .
H23 H 0.865828 0.956966 0.551112 0.032 Uiso 1 1 calc R U . . .
C24 C 0.7972(5) 0.8934(4) 0.5104(3) 0.0238(17) Uani 1 1 d . . . . .
H24 H 0.811449 0.922665 0.472699 0.029 Uiso 1 1 calc R U . . .
C25 C 0.7431(5) 0.8304(4) 0.5195(3) 0.0220(17) Uani 1 1 d . . . . .
H25 H 0.719860 0.816911 0.488215 0.026 Uiso 1 1 calc R U . . .
C26 C 0.7237(4) 0.7874(4) 0.5756(3) 0.0161(16) Uani 1 1 d . . . . .
C27 C 0.6699(4) 0.7156(4) 0.5900(3) 0.0161(16) Uani 1 1 d . . . . .
C28 C 0.6210(5) 0.6925(4) 0.5504(3) 0.0232(17) Uani 1 1 d . . . . .
H28 H 0.618714 0.723249 0.511584 0.028 Uiso 1 1 calc R U . . .
C29 C 0.5755(5) 0.6231(5) 0.5689(3) 0.0229(17) Uani 1 1 d . . . . .
H29 H 0.542009 0.607332 0.542373 0.027 Uiso 1 1 calc R U . . .
C210 C 0.5790(4) 0.5772(4) 0.6260(3) 0.0200(16) Uani 1 1 d . . . . .
H210 H 0.547535 0.530888 0.638750 0.024 Uiso 1 1 calc R U . . .
C211 C 0.6307(5) 0.6018(4) 0.6640(3) 0.0150(16) Uani 1 1 d . . . . .
C212 C 0.6472(5) 0.5522(4) 0.7259(3) 0.0190(16) Uani 1 1 d . . . . .
H21D H 0.720963 0.514088 0.730204 0.023 Uiso 1 1 calc R U . . .
H21E H 0.634455 0.595144 0.750234 0.023 Uiso 1 1 calc R U . . .
O22 O 0.5769(3) 0.4980(3) 0.74430(16) 0.0144(10) Uani 1 1 d . . . . .
Co3 Co 0.87869(6) 0.02633(6) 0.78809(3) 0.0218(3) Uani 1 1 d . . . . .
Cl31 Cl 0.84398(14) 0.10243(11) 0.69725(7) 0.0372(5) Uani 1 1 d . . . . .
Cl32 Cl 0.96441(13) 0.08988(12) 0.83242(7) 0.0366(5) Uani 1 1 d . . . . .
N31 N 0.7543(4) 0.9928(4) 0.83691(19) 0.0148(12) Uani 1 1 d . . . . .
N32 N 0.9353(4) 0.8917(3) 0.7990(2) 0.0190(13) Uani 1 1 d . . . . .
C31 C 0.1043(5) 0.8999(5) 0.7486(3) 0.0363(19) Uani 1 1 d . . . . .
H31A H 0.170238 0.860154 0.736833 0.054 Uiso 1 1 calc R U . . .
H31B H 0.069906 0.942041 0.714850 0.054 Uiso 1 1 calc R U . . .
H31C H 0.119216 0.932226 0.774113 0.054 Uiso 1 1 calc R U . . .
C32 C 0.0321(6) 0.8459(5) 0.7794(2) 0.0205(17) Uani 1 1 d . . . . .
C33 C 0.0614(5) 0.7528(5) 0.7885(3) 0.0271(18) Uani 1 1 d . . . . .
H33 H 0.128463 0.721135 0.775540 0.032 Uiso 1 1 calc R U . . .
C34 C 0.9909(6) 0.7079(5) 0.8166(3) 0.0263(18) Uani 1 1 d . . . . .
H34 H 1.009212 0.645501 0.822124 0.032 Uiso 1 1 calc R U . . .
C35 C 0.8932(5) 0.7548(5) 0.8368(2) 0.0201(17) Uani 1 1 d . . . . .
H35 H 0.845072 0.724423 0.856099 0.024 Uiso 1 1 calc R U . . .
C36 C 0.8669(5) 0.8471(5) 0.8282(2) 0.0114(15) Uani 1 1 d . . . . .
C37 C 0.7664(5) 0.9040(5) 0.8503(2) 0.0114(15) Uani 1 1 d . . . . .
C38 C 0.6910(5) 0.8690(4) 0.8848(2) 0.0180(16) Uani 1 1 d . . . . .
H38 H 0.699369 0.807360 0.892712 0.022 Uiso 1 1 calc R U . . .
C39 C 0.6025(5) 0.9265(5) 0.9078(2) 0.0203(17) Uani 1 1 d . . . . .
H39 H 0.551346 0.903957 0.931416 0.024 Uiso 1 1 calc R U . . .
C310 C 0.5919(5) 0.0172(5) 0.8948(3) 0.0184(16) Uani 1 1 d . . . . .
H310 H 0.533978 0.056792 0.910189 0.022 Uiso 1 1 calc R U . . .
C311 C 0.6685(5) 0.0494(4) 0.8587(3) 0.0162(16) Uani 1 1 d . . . . .
C312 C 0.6638(5) 0.1464(4) 0.8468(3) 0.0253(17) Uani 1 1 d . . . . .
H31D H 0.668838 0.161680 0.883218 0.030 Uiso 1 1 calc R U . . .
H31E H 0.725309 0.155221 0.822154 0.030 Uiso 1 1 calc R U . . .
O33 O 0.5678(3) 0.2065(3) 0.81923(16) 0.0158(10) Uani 1 1 d . . . . .
Co4 Co 0.05291(7) 0.28069(6) 0.62814(3) 0.0215(3) Uani 1 1 d . . . . .
O41 O 0.0151(4) 0.2103(3) 0.70844(18) 0.0543(14) Uani 1 1 d . . . . .
Cl41 Cl 0.89547(13) 0.39634(11) 0.64324(6) 0.0292(5) Uani 1 1 d . . . . .
Cl42 Cl 0.20519(14) 0.15299(12) 0.63116(7) 0.0389(5) Uani 1 1 d . . . . .
N41 N 0.0317(4) 0.3081(4) 0.5399(2) 0.0182(13) Uani 1 1 d . . . . .
N42 N 0.1410(4) 0.3711(3) 0.5961(2) 0.0163(13) Uani 1 1 d . . . . .
C41 C 0.9342(5) 0.1980(4) 0.5559(3) 0.0327(19) Uani 1 1 d . . . . .
H41A H 0.898168 0.173586 0.534003 0.049 Uiso 1 1 calc R U . . .
H41B H 0.991774 0.150393 0.576181 0.049 Uiso 1 1 calc R U . . .
H41C H 0.884334 0.225669 0.583491 0.049 Uiso 1 1 calc R U . . .
C42 C 0.9782(5) 0.2668(4) 0.5158(3) 0.0173(16) Uani 1 1 d . . . . .
C43 C 0.9676(5) 0.2904(5) 0.4563(3) 0.0259(18) Uani 1 1 d . . . . .
H43 H 0.932257 0.261447 0.439203 0.031 Uiso 1 1 calc R U . . .
C44 C 0.0084(5) 0.3560(5) 0.4221(3) 0.0221(17) Uani 1 1 d . . . . .
H44 H -0.000249 0.372264 0.382103 0.027 Uiso 1 1 calc R U . . .
C45 C 0.0622(5) 0.3973(4) 0.4474(3) 0.0222(17) Uani 1 1 d . . . . .
H45 H 0.090015 0.442175 0.425017 0.027 Uiso 1 1 calc R U . . .
C46 C 0.0743(5) 0.3710(4) 0.5069(3) 0.0139(15) Uani 1 1 d . . . . .
C47 C 0.1353(4) 0.4071(4) 0.5390(3) 0.0154(16) Uani 1 1 d . . . . .
C48 C 0.1851(5) 0.4721(4) 0.5126(3) 0.0198(17) Uani 1 1 d . . . . .
H48 H 0.179175 0.497898 0.472992 0.024 Uiso 1 1 calc R U . . .
C49 C 0.2446(4) 0.4980(4) 0.5466(3) 0.0197(16) Uani 1 1 d . . . . .
H49 H 0.278992 0.541422 0.529969 0.024 Uiso 1 1 calc R U . . .
C410 C 0.2518(5) 0.4587(4) 0.6051(3) 0.0200(17) Uani 1 1 d . . . . .
H410 H 0.292795 0.474022 0.628142 0.024 Uiso 1 1 calc R U . . .
C411 C 0.1974(5) 0.3961(4) 0.6293(3) 0.0163(16) Uani 1 1 d . . . . .
C412 C 0.1949(5) 0.3515(4) 0.6919(2) 0.0181(16) Uani 1 1 d . . . . .
H41D H 0.123492 0.373286 0.708599 0.022 Uiso 1 1 calc R U . . .
H41E H 0.211620 0.286812 0.696184 0.022 Uiso 1 1 calc R U . . .
O44 O 0.2707(3) 0.3698(2) 0.72210(15) 0.0136(10) Uani 1 1 d . . . . .
C511 C 0.5738(5) 0.2460(4) 0.7606(3) 0.0161(16) Uani 1 1 d . . . . .
C512 C 0.5873(5) 0.4566(5) 0.8037(3) 0.0140(16) Uani 1 1 d . . . . .
C513 C 0.2759(5) 0.3228(5) 0.7809(3) 0.020 Uani 1 1 d . . . . .
C514 C 0.2913(5) 0.5393(4) 0.8123(3) 0.0109(15) Uani 1 1 d . . . . .
C515 C 0.2120(5) 0.5779(4) 0.7211(3) 0.0156(16) Uani 1 1 d . . . . .
H515 H 0.161872 0.574141 0.697823 0.019 Uiso 1 1 calc R U . . .
C516 C 0.6212(5) 0.3778(4) 0.9202(3) 0.0134(15) Uani 1 1 d . . . . .
C517 C 0.6763(4) 0.3323(4) 0.8776(3) 0.0157(16) Uani 1 1 d . . . . .
H517 H 0.726042 0.275820 0.888789 0.019 Uiso 1 1 calc R U . . .
C518 C 0.3597(4) 0.5911(4) 0.7901(3) 0.0097(15) Uani 1 1 d . . . . .
C519 C 0.2773(5) 0.6314(4) 0.6969(2) 0.0118(15) Uani 1 1 d . . . . .
C610 C 0.1503(4) 0.4666(4) 0.8032(2) 0.0159(16) Uani 1 1 d . . . . .
H61A H 0.108789 0.485523 0.836665 0.019 Uiso 1 1 calc R U . . .
H61B H 0.100199 0.472286 0.774458 0.019 Uiso 1 1 calc R U . . .
C611 C 0.3398(4) 0.2355(4) 0.7961(3) 0.0117(15) Uani 1 1 d . . . . .
C612 C 0.2178(4) 0.5298(4) 0.7780(3) 0.0096(15) Uani 1 1 d . . . . .
C613 C 0.5479(5) 0.4610(5) 0.9023(3) 0.0151(16) Uani 1 1 d . . . . .
H613 H 0.509841 0.491052 0.930441 0.018 Uiso 1 1 calc R U . . .
C614 C 0.6448(5) 0.3393(4) 0.9833(2) 0.0183(16) Uani 1 1 d . . . . .
H61C H 0.722093 0.319491 0.986670 0.022 Uiso 1 1 calc R U . . .
H61D H 0.616144 0.387884 1.003582 0.022 Uiso 1 1 calc R U . . .
C615 C 0.2197(5) 0.3232(5) 0.8793(3) 0.0147(16) Uani 1 1 d . . . . .
H615 H 0.180953 0.353231 0.907378 0.018 Uiso 1 1 calc R U . . .
C616 C 0.7174(4) 0.3195(4) 0.7724(2) 0.0159(16) Uani 1 1 d . . . . .
H61E H 0.768356 0.263484 0.791113 0.019 Uiso 1 1 calc R U . . .
H61F H 0.757596 0.355804 0.746451 0.019 Uiso 1 1 calc R U . . .
C617 C 0.2144(4) 0.3693(4) 0.8214(3) 0.0103(15) Uani 1 1 d . . . . .
C618 C 0.2718(5) 0.6781(4) 0.6329(2) 0.0199(17) Uani 1 1 d . . . . .
H61G H 0.340815 0.655142 0.613980 0.024 Uiso 1 1 calc R U . . .
H61H H 0.218968 0.662295 0.615545 0.024 Uiso 1 1 calc R U . . .
C619 C 0.4458(4) 0.5940(4) 0.8266(2) 0.0153(16) Uani 1 1 d . . . . .
H61I H 0.481871 0.636954 0.804608 0.018 Uiso 1 1 calc R U . . .
H61J H 0.412401 0.614758 0.861190 0.018 Uiso 1 1 calc R U . . .
C620 C 0.6584(5) 0.3697(4) 0.8189(3) 0.0120(16) Uani 1 1 d . . . . .
C621 C 0.3517(4) 0.6374(4) 0.7321(3) 0.0126(15) Uani 1 1 d . . . . .
H621 H 0.396734 0.672797 0.716524 0.015 Uiso 1 1 calc R U . . .
C622 C 0.4171(4) 0.1887(4) 0.7531(2) 0.0174(16) Uani 1 1 d . . . . .
H62A H 0.376590 0.184744 0.722682 0.021 Uiso 1 1 calc R U . . .
H62B H 0.454474 0.127628 0.773043 0.021 Uiso 1 1 calc R U . . .
C623 C 0.6429(4) 0.2978(4) 0.7365(3) 0.0125(15) Uani 1 1 d . . . . .
C624 C 0.5276(4) 0.5025(4) 0.8445(3) 0.0105(15) Uani 1 1 d . . . . .
C625 C 0.2805(5) 0.2344(5) 0.8966(2) 0.0128(16) Uani 1 1 d . . . . .
C626 C 0.6419(5) 0.3329(4) 0.6771(3) 0.0186(16) Uani 1 1 d . . . . .
H626 H 0.690343 0.364431 0.660043 0.022 Uiso 1 1 calc R U . . .
C627 C 0.3399(4) 0.1919(4) 0.8539(3) 0.0155(16) Uani 1 1 d . . . . .
H627 H 0.381178 0.131851 0.864742 0.019 Uiso 1 1 calc R U . . .
C629 C 0.4991(5) 0.2766(4) 0.6679(3) 0.0173(16) Uani 1 1 d . . . . .
H629 H 0.449007 0.272062 0.644896 0.021 Uiso 1 1 calc R U . . .
C630 C 0.4986(4) 0.2371(4) 0.7259(3) 0.0127(15) Uani 1 1 d . . . . .
C631 C 0.5710(5) 0.3227(4) 0.6422(2) 0.0180(16) Uani 1 1 d . . . . .
C635 C 0.5732(5) 0.3623(4) 0.5771(2) 0.0215(17) Uani 1 1 d . . . . .
H63A H 0.500446 0.395637 0.565352 0.026 Uiso 1 1 calc R U . . .
H63B H 0.614541 0.404872 0.569072 0.026 Uiso 1 1 calc R U . . .
C643 C 0.2911(5) 0.1869(4) -0.0395(2) 0.0157(16) Uani 1 1 d . . . . .
H64A H 0.356713 0.189932 -0.026122 0.019 Uiso 1 1 calc R U . . .
H64B H 0.231622 0.219162 -0.017578 0.019 Uiso 1 1 calc R U . . .
C632 C 0.6035(5) 0.2627(4) 0.0146(3) 0.0169(16) Uani 1 1 d . . . . .
C636 C 0.5964(5) 0.1694(4) 0.1104(3) 0.0287(18) Uani 1 1 d . . . . .
H63C H 0.615753 0.120228 0.090499 0.034 Uiso 1 1 calc R U . . .
H63D H 0.521086 0.181516 0.122315 0.034 Uiso 1 1 calc R U . . .
C640 C 0.6634(5) 0.1443(4) 0.1622(3) 0.0350(19) Uani 1 1 d . . . . .
H64C H 0.652096 0.091392 0.188315 0.053 Uiso 1 1 calc R U . . .
H64D H 0.737693 0.132206 0.150016 0.053 Uiso 1 1 calc R U . . .
H64E H 0.643382 0.193265 0.181713 0.053 Uiso 1 1 calc R U . . .
C633 C 0.2435(6) 0.7794(5) 0.6209(2) 0.0190(17) Uani 1 1 d . . . . .
C638 C 0.3131(5) 0.9011(4) 0.6208(3) 0.0312(18) Uani 1 1 d . . . . .
H63E H 0.253693 0.927109 0.645404 0.037 Uiso 1 1 calc R U . . .
H63F H 0.297400 0.931289 0.580625 0.037 Uiso 1 1 calc R U . . .
C642 C 0.4156(6) 0.9117(5) 0.6366(3) 0.055(2) Uani 1 1 d . . . . .
H64F H 0.408218 0.974648 0.631465 0.083 Uiso 1 1 calc R U . . .
H64G H 0.430195 0.881451 0.676439 0.083 Uiso 1 1 calc R U . . .
H64H H 0.473690 0.885610 0.611973 0.083 Uiso 1 1 calc R U . . .
C628 C 0.2930(6) 0.0895(5) 0.9732(3) 0.0183(17) Uani 1 1 d . . . . .
C637 C 0.1995(5) 0.9835(4) 0.0164(2) 0.0224(17) Uani 1 1 d . . . . .
H63G H 0.156446 0.972344 0.051735 0.027 Uiso 1 1 calc R U . . .
H63H H 0.270695 0.940906 0.022299 0.027 Uiso 1 1 calc R U . . .
C644 C 0.1502(5) 0.9692(4) -0.0329(3) 0.0316(18) Uani 1 1 d . . . . .
H64I H 0.146327 0.908369 -0.024222 0.047 Uiso 1 1 calc R U . . .
H64J H 0.079325 1.010657 -0.038406 0.047 Uiso 1 1 calc R U . . .
H64K H 0.193438 0.979256 -0.067807 0.047 Uiso 1 1 calc R U . . .
C634 C 0.6198(5) 0.2937(5) 0.5411(3) 0.0211(17) Uani 1 1 d . . . . .
C641 C 0.6171(5) 0.1544(4) 0.5239(3) 0.0310(18) Uani 1 1 d . . . . .
H64L H 0.694252 0.129873 0.527482 0.037 Uiso 1 1 calc R U . . .
H64M H 0.601326 0.175866 0.482992 0.037 Uiso 1 1 calc R U . . .
C639 C 0.5625(5) 0.0838(4) 0.5528(3) 0.043(2) Uani 1 1 d . . . . .
H63I H 0.587656 0.033493 0.534466 0.065 Uiso 1 1 calc R U . . .
H63J H 0.578668 0.063566 0.593208 0.065 Uiso 1 1 calc R U . . .
H63K H 0.486286 0.109289 0.548978 0.065 Uiso 1 1 calc R U . . .
O51 O 0.6151(3) 0.2492(3) 0.07200(18) 0.0215(11) Uani 1 1 d . . . . .
O52 O 0.5663(3) 0.2186(3) 0.99352(17) 0.0256(11) Uani 1 1 d . . . . .
O53 O 0.6880(4) 0.2991(3) 0.50249(19) 0.0305(12) Uani 1 1 d . . . . .
O54 O 0.5745(3) 0.2273(3) 0.55416(16) 0.0273(11) Uani 1 1 d . . . . .
O55 O 0.2069(3) 0.0750(3) 1.00491(16) 0.0180(10) Uani 1 1 d . . . . .
O56 O 0.3294(3) 0.8044(3) 0.62949(16) 0.0238(11) Uani 1 1 d . . . . .
O57 O 0.3645(4) 0.0307(3) 0.95700(17) 0.0259(11) Uani 1 1 d . . . . .
O58 O 0.1582(4) 0.8319(3) 0.60605(18) 0.0331(12) Uani 1 1 d . . . . .

loop_
_atom_site_aniso_label
_atom_site_aniso_U_11
_atom_site_aniso_U_22
_atom_site_aniso_U_33
_atom_site_aniso_U_23
_atom_site_aniso_U_13
_atom_site_aniso_U_12
Co1 0.0146(5) 0.0197(6) 0.0112(5) -0.0039(4) -0.0021(4) -0.0076(4)
Cl11 0.0156(10) 0.0310(11) 0.0208(9) -0.0069(8) -0.0021(7) -0.0120(9)
Cl12 0.0273(10) 0.0216(11) 0.0198(10) -0.0022(8) -0.0017(8) -0.0124(9)
N11 0.012(3) 0.023(4) 0.009(3) -0.011(3) 0.007(3) -0.012(3)
N12 0.012 0.023 0.009 0.000 0.006 0.000
C11 0.026(4) 0.038(5) 0.016(4) -0.011(4) 0.008(3) -0.015(4)
C12 0.007(4) 0.024(5) 0.015(5) 0.001(4) -0.002(3) -0.011(4)
C13 0.004(4) 0.019(5) 0.022(5) -0.005(4) 0.001(3) -0.006(4)
C14 0.014(4) 0.031(5) 0.009(4) -0.005(4) -0.003(3) -0.012(4)
C15 0.010(4) 0.015(4) 0.017(5) -0.001(4) 0.000(3) -0.006(3)
C16 0.016(4) 0.010(5) 0.016(5) 0.000(4) -0.007(3) -0.006(4)
C17 0.011 0.012 0.007 0.002 0.000 0.000
C18 0.015(4) 0.027(5) 0.009(4) -0.004(3) 0.006(3) -0.019(4)
C19 0.007(4) 0.009(4) 0.020(5) 0.004(4) -0.002(3) -0.005(3)
C110 0.013(4) 0.021(5) 0.014(5) -0.009(4) 0.002(3) -0.015(4)
C111 0.004(4) 0.012(4) 0.015(4) 0.002(3) -0.003(3) -0.007(4)
C112 0.014(4) 0.022(4) 0.013(4) -0.007(4) -0.004(3) 0.000(3)
O11 0.014(2) 0.018(3) 0.006(3) -0.002(2) 0.002(2) -0.007(2)
Co2 0.0224(6) 0.0247(6) 0.0127(5) -0.0027(4) -0.0026(4) -0.0088(5)
Cl21 0.0226(10) 0.0316(11) 0.0173(9) -0.0019(8) -0.0030(7) -0.0089(9)
Cl22 0.0317(11) 0.0368(12) 0.0208(10) -0.0109(9) 0.0027(8) -0.0137(9)
N21 0.015(3) 0.021(4) 0.006(4) 0.000(3) 0.000(2) -0.004(3)
N22 0.021(3) 0.025(4) 0.018(4) -0.007(3) -0.003(3) -0.012(3)
C21 0.050(5) 0.029(5) 0.042(5) -0.004(4) -0.006(4) -0.021(4)
C22 0.021(4) 0.026(5) 0.024(5) -0.008(4) -0.009(3) -0.002(4)
C23 0.034(5) 0.018(5) 0.024(5) 0.007(4) 0.001(4) -0.012(4)
C24 0.021(4) 0.019(5) 0.021(5) 0.005(4) 0.002(3) 0.001(4)
C25 0.022(4) 0.023(5) 0.022(5) -0.005(4) -0.003(3) -0.007(4)
C26 0.010(4) 0.013(4) 0.020(5) 0.000(4) 0.000(3) 0.000(4)
C27 0.008(4) 0.022(5) 0.010(5) -0.005(4) 0.001(3) 0.008(4)
C28 0.029(4) 0.030(5) 0.006(4) 0.004(4) -0.004(3) -0.008(4)
C29 0.022(4) 0.033(5) 0.018(5) -0.013(4) -0.003(3) -0.008(4)
C210 0.016(4) 0.027(5) 0.014(5) -0.003(4) -0.002(3) -0.003(4)
C211 0.006(4) 0.027(5) 0.008(4) -0.005(4) -0.003(3) 0.002(4)
C212 0.013(4) 0.024(4) 0.026(5) -0.008(4) -0.008(3) -0.009(4)
O22 0.012(2) 0.024(3) 0.012(3) -0.006(2) -0.0005(19) -0.010(2)
Co3 0.0227(6) 0.0248(6) 0.0205(5) -0.0032(4) 0.0006(4) -0.0126(5)
Cl31 0.0508(12) 0.0303(12) 0.0213(10) 0.0006(9) 0.0038(9) -0.0059(10)
Cl32 0.0402(12) 0.0376(13) 0.0411(12) -0.0033(9) -0.0106(9) -0.0255(10)
N31 0.020(4) 0.013(4) 0.011(3) 0.000(3) -0.004(3) -0.006(3)
N32 0.017(4) 0.031(4) 0.009(3) -0.005(3) 0.003(3) -0.008(4)
C31 0.024(4) 0.052(5) 0.029(4) -0.007(4) 0.006(4) -0.010(4)
C32 0.024(5) 0.035(6) 0.003(4) -0.003(4) -0.002(3) -0.010(5)
C33 0.022(5) 0.040(6) 0.019(4) -0.017(4) -0.003(4) 0.000(5)
C34 0.025(5) 0.027(5) 0.025(4) -0.011(4) -0.013(4) 0.005(5)
C35 0.023(5) 0.025(6) 0.017(4) -0.008(4) -0.007(3) -0.011(4)
C36 0.017(4) 0.012(5) 0.004(4) 0.000(3) -0.003(3) -0.005(4)
C37 0.013(4) 0.010(5) 0.012(4) -0.002(3) -0.005(3) -0.003(4)
C38 0.026(5) 0.015(4) 0.015(4) -0.002(4) -0.008(4) -0.008(4)
C39 0.018(5) 0.032(6) 0.013(4) -0.005(4) -0.004(3) -0.009(4)
C310 0.012(4) 0.020(5) 0.022(4) -0.001(4) -0.010(3) -0.003(4)
C311 0.022(5) 0.011(5) 0.020(4) -0.004(4) -0.013(4) -0.005(4)
C312 0.022(5) 0.021(5) 0.030(4) 0.003(4) -0.009(4) -0.008(4)
O33 0.017(3) 0.017(3) 0.009(3) 0.003(2) -0.004(2) -0.003(2)
Co4 0.0254(6) 0.0305(6) 0.0132(5) -0.0036(4) -0.0035(4) -0.0149(5)
O41 0.068(4) 0.050(4) 0.033(3) 0.008(3) 0.011(3) -0.019(3)
Cl41 0.0295(11) 0.0405(12) 0.0213(10) -0.0093(9) 0.0070(8) -0.0164(9)
Cl42 0.0471(12) 0.0359(13) 0.0256(11) -0.0038(9) -0.0067(9) -0.0015(10)
N41 0.016(3) 0.024(4) 0.015(3) -0.006(3) 0.002(3) -0.007(3)
N42 0.015(3) 0.028(4) 0.002(4) 0.000(3) -0.003(3) -0.003(3)
C41 0.036(5) 0.044(5) 0.031(5) -0.009(4) -0.009(4) -0.027(4)
C42 0.012(4) 0.027(5) 0.017(5) -0.011(4) -0.002(3) -0.008(4)
C43 0.018(4) 0.041(5) 0.017(5) -0.013(4) -0.004(3) 0.001(4)
C44 0.020(4) 0.033(5) 0.007(4) 0.000(4) -0.003(3) 0.000(4)
C45 0.014(4) 0.028(5) 0.025(5) -0.010(4) -0.001(3) -0.003(4)
C46 0.014(4) 0.020(4) 0.009(5) -0.005(4) -0.003(3) -0.004(4)
C47 0.003(4) 0.021(5) 0.018(5) -0.003(4) 0.004(3) -0.002(4)
C48 0.017(4) 0.030(5) 0.009(4) -0.006(4) 0.000(3) -0.001(4)
C49 0.013(4) 0.025(5) 0.020(5) -0.005(4) 0.004(3) -0.005(3)
C410 0.016(4) 0.032(5) 0.020(5) -0.011(4) -0.001(3) -0.013(4)
C411 0.016(4) 0.021(5) 0.010(4) -0.004(4) -0.003(3) -0.002(4)
C412 0.019(4) 0.024(4) 0.013(4) -0.001(3) 0.002(3) -0.013(4)
O44 0.016(2) 0.018(3) 0.011(2) -0.002(2) -0.0070(19) -0.010(2)
C511 0.016(4) 0.017(4) 0.012(5) -0.010(4) 0.004(4) 0.003(4)
C512 0.010(4) 0.026(5) 0.010(5) -0.002(4) -0.002(3) -0.013(4)
C513 0.009 0.029 0.014 0.000 0.001 0.000
C514 0.013(4) 0.009(4) 0.011(4) -0.003(3) 0.005(3) -0.004(3)
C515 0.012(4) 0.024(4) 0.010(5) -0.004(4) -0.005(3) -0.003(4)
C516 0.011(4) 0.014(5) 0.017(5) 0.000(4) -0.003(4) -0.009(4)
C517 0.004(4) 0.019(4) 0.023(5) -0.001(4) -0.005(3) -0.003(3)
C518 0.010(4) 0.007(4) 0.012(4) -0.003(3) -0.001(3) 0.000(3)
C519 0.013(4) 0.012(4) 0.006(4) 0.000(3) -0.003(3) 0.000(4)
C610 0.015(4) 0.028(5) 0.009(4) -0.006(3) 0.001(3) -0.010(4)
C611 0.005(4) 0.022(5) 0.014(4) -0.008(4) 0.001(3) -0.009(3)
C612 0.005(4) 0.012(4) 0.013(4) -0.005(3) -0.002(3) -0.003(3)
C613 0.018(4) 0.028(5) 0.008(5) -0.007(4) 0.003(3) -0.017(4)
C614 0.009(4) 0.027(5) 0.017(4) 0.000(4) -0.001(3) -0.007(4)
C615 0.018(4) 0.018(5) 0.013(5) -0.003(4) -0.001(3) -0.011(4)
C616 0.011(4) 0.018(4) 0.016(4) -0.002(3) 0.000(3) -0.002(3)
C617 0.006(4) 0.012(5) 0.014(4) 0.000(4) -0.004(3) -0.005(3)
C618 0.021(4) 0.021(5) 0.024(5) -0.004(3) -0.008(3) -0.013(4)
C619 0.018(4) 0.022(5) 0.014(4) -0.011(3) 0.001(3) -0.013(4)
C620 0.010(4) 0.025(5) 0.007(4) -0.002(4) -0.002(3) -0.014(4)
C621 0.013(4) 0.011(4) 0.014(4) -0.003(3) 0.005(3) -0.006(3)
C622 0.016(4) 0.019(4) 0.018(4) -0.003(3) -0.006(3) -0.006(4)
C623 0.005(4) 0.017(4) 0.018(5) -0.007(3) 0.002(3) -0.005(3)
C624 0.008(4) 0.015(4) 0.010(4) -0.003(4) -0.004(3) -0.004(4)
C625 0.012(4) 0.020(5) 0.010(4) -0.005(4) 0.000(3) -0.009(4)
C626 0.018(4) 0.024(5) 0.015(5) -0.006(4) 0.002(3) -0.009(3)
C627 0.005(4) 0.020(4) 0.022(5) -0.009(4) -0.006(3) 0.002(3)
C629 0.018(4) 0.029(5) 0.010(5) -0.007(4) -0.002(3) -0.011(4)
C630 0.009(4) 0.015(4) 0.016(5) -0.009(3) 0.004(3) -0.004(3)
C631 0.021(4) 0.026(5) 0.009(4) -0.010(3) 0.007(4) -0.007(4)
C635 0.024(4) 0.034(5) 0.012(4) -0.006(4) 0.000(3) -0.016(4)
C643 0.019(4) 0.016(5) 0.010(4) 0.001(3) -0.003(3) -0.004(3)
C632 0.017(4) 0.026(5) 0.005(5) -0.003(4) 0.000(3) -0.004(4)
C636 0.025(4) 0.029(5) 0.032(5) 0.000(4) -0.001(4) -0.014(4)
C640 0.038(5) 0.034(5) 0.029(5) 0.005(4) -0.008(4) -0.012(4)
C633 0.023(5) 0.031(6) 0.007(4) -0.009(4) 0.005(3) -0.012(5)
C638 0.042(5) 0.017(5) 0.033(5) 0.004(4) 0.002(4) -0.014(4)
C642 0.048(6) 0.040(6) 0.087(6) -0.017(5) -0.003(5) -0.023(5)
C628 0.011(5) 0.026(6) 0.015(4) -0.004(4) -0.004(4) -0.001(4)
C637 0.025(4) 0.022(5) 0.026(4) -0.006(3) 0.005(3) -0.017(4)
C644 0.039(5) 0.025(5) 0.040(5) -0.013(4) -0.006(4) -0.016(4)
C634 0.025(5) 0.030(5) 0.009(4) 0.000(4) -0.008(4) -0.011(4)
C641 0.037(5) 0.031(5) 0.028(4) -0.015(4) 0.003(4) -0.010(4)
C639 0.038(5) 0.031(5) 0.063(6) -0.013(4) -0.002(4) -0.010(4)
O51 0.030(3) 0.019(3) 0.018(3) 0.000(2) -0.001(2) -0.014(2)
O52 0.036(3) 0.026(3) 0.021(3) -0.006(2) -0.005(2) -0.017(3)
O53 0.036(3) 0.039(3) 0.021(3) -0.011(2) 0.009(3) -0.017(3)
O54 0.034(3) 0.037(3) 0.020(3) -0.014(2) 0.008(2) -0.020(3)
O55 0.016(3) 0.025(3) 0.016(3) -0.002(2) -0.003(2) -0.010(2)
O56 0.027(3) 0.021(3) 0.023(3) 0.005(2) -0.003(2) -0.014(2)
O57 0.022(3) 0.022(3) 0.025(3) 0.001(2) 0.003(2) -0.001(3)
O58 0.021(3) 0.029(3) 0.042(3) -0.002(3) -0.014(2) 0.003(3)

loop_
_atom_type_symbol
_atom_type_description
_atom_type_scat_dispersion_real
_atom_type_scat_dispersion_imag
_atom_type_scat_source
C C 0.0033 0.0016 'International Tables Vol C Tables 4.2.6.8 and 6.1.1.4'
N N 0.0061 0.0033 'International Tables Vol C Tables 4.2.6.8 and 6.1.1.4'
O O 0.0106 0.0060 'International Tables Vol C Tables 4.2.6.8 and 6.1.1.4'
Cl Cl 0.1484 0.1585 'International Tables Vol C Tables 4.2.6.8 and 6.1.1.4'
Co Co 0.3494 0.9721 'International Tables Vol C Tables 4.2.6.8 and 6.1.1.4'
H H 0.0000 0.0000 'International Tables Vol C Tables 4.2.6.8 and 6.1.1.4'

loop_
_geom_angle_atom_site_label_1
_geom_angle_atom_site_label_2
_geom_angle_atom_site_label_3
_geom_angle
_geom_angle_site_symmetry_1
_geom_angle_site_symmetry_3
_geom_angle_publ_flag
N11 Co1 N12 79.7(2) 1_556 1_556 ?
N11 Co1 Cl12 119.01(14) 1_556 . ?
N12 Co1 Cl12 116.53(13) 1_556 . ?
N11 Co1 Cl11 111.40(13) 1_556 1_455 ?
N12 Co1 Cl11 111.08(13) 1_556 1_455 ?
Cl12 Co1 Cl11 114.43(7) . 1_455 ?
C16 N11 C12 120.0(5) . . ?
C16 N11 Co1 113.8(4) . 1_554 ?
C12 N11 Co1 125.3(5) . 1_554 ?
C111 N12 C17 119.6(5) 1_554 . ?
C111 N12 Co1 126.3(4) 1_554 1_554 ?
C17 N12 Co1 113.9(4) . 1_554 ?
N11 C12 C13 120.1(6) . . ?
N11 C12 C11 117.1(6) . . ?
C13 C12 C11 122.7(6) . . ?
C14 C13 C12 119.6(6) . . ?
C13 C14 C15 119.8(6) . . ?
C16 C15 C14 118.7(6) . . ?
N11 C16 C15 121.6(5) . . ?
N11 C16 C17 115.2(5) . . ?
C15 C16 C17 123.2(6) . . ?
N12 C17 C18 120.7(5) . . ?
N12 C17 C16 114.7(6) . . ?
C18 C17 C16 124.5(5) . . ?
C17 C18 C19 119.9(5) . . ?
C18 C19 C110 119.4(6) . 1_554 ?
C111 C110 C19 118.4(5) . 1_556 ?
N12 C111 C110 121.9(5) 1_556 . ?
N12 C111 C112 114.4(5) 1_556 . ?
C110 C111 C112 123.7(5) . . ?
O11 C112 C111 109.2(5) . . ?
C514 O11 C112 112.3(4) . . ?
N22 Co2 N21 81.0(2) . . ?
N22 Co2 Cl21 108.50(14) . . ?
N21 Co2 Cl21 109.66(14) . . ?
N22 Co2 Cl22 122.22(15) . . ?
N21 Co2 Cl22 112.74(14) . . ?
Cl21 Co2 Cl22 116.96(7) . . ?
C211 N21 C27 120.2(5) . . ?
C211 N21 Co2 126.2(4) . . ?
C27 N21 Co2 113.6(4) . . ?
C22 N22 C26 119.1(5) . . ?
C22 N22 Co2 125.5(4) . . ?
C26 N22 Co2 114.4(4) . . ?
N22 C22 C23 121.6(5) . . ?
N22 C22 C21 116.2(6) . . ?
C23 C22 C21 122.2(6) . . ?
C24 C23 C22 118.9(6) . . ?
C23 C24 C25 119.9(6) . . ?
C24 C25 C26 119.1(6) . . ?
N22 C26 C25 121.4(6) . . ?
N22 C26 C27 115.3(6) . . ?
C25 C26 C27 123.2(6) . . ?
N21 C27 C28 120.3(6) . . ?
N21 C27 C26 115.1(6) . . ?
C28 C27 C26 124.6(6) . . ?
C29 C28 C27 119.2(6) . . ?
C210 C29 C28 120.7(5) . . ?
C29 C210 C211 118.0(6) . . ?
N21 C211 C210 121.6(6) . . ?
N21 C211 C212 115.4(5) . . ?
C210 C211 C212 122.9(6) . . ?
O22 C212 C211 111.0(5) . . ?
C512 O22 C212 110.8(4) . . ?
N32 Co3 N31 81.3(2) 1_545 1_545 ?
N32 Co3 Cl31 115.10(14) 1_545 . ?
N31 Co3 Cl31 116.21(14) 1_545 . ?
N32 Co3 Cl32 116.48(14) 1_545 . ?
N31 Co3 Cl32 113.10(14) 1_545 . ?
Cl31 Co3 Cl32 111.63(7) . . ?
C37 N31 C311 119.8(5) . 1_565 ?
C37 N31 Co3 113.5(4) . 1_565 ?
C311 N31 Co3 126.6(4) 1_565 1_565 ?
C36 N32 C32 120.4(5) . 1_655 ?
C36 N32 Co3 114.1(4) . 1_565 ?
C32 N32 Co3 125.6(5) 1_655 1_565 ?
N32 C32 C33 120.3(6) 1_455 . ?
N32 C32 C31 117.2(6) 1_455 . ?
C33 C32 C31 122.5(7) . . ?
C34 C33 C32 119.3(6) 1_455 . ?
C33 C34 C35 120.0(6) 1_655 . ?
C34 C35 C36 119.5(6) . . ?
N32 C36 C35 120.5(5) . . ?
N32 C36 C37 115.2(6) . . ?
C35 C36 C37 124.3(6) . . ?
N31 C37 C38 121.2(5) . . ?
N31 C37 C36 115.7(6) . . ?
C38 C37 C36 123.0(6) . . ?
C37 C38 C39 119.5(6) . . ?
C310 C39 C38 118.8(6) 1_565 . ?
C39 C310 C311 119.5(6) 1_545 . ?
N31 C311 C310 121.2(5) 1_545 . ?
N31 C311 C312 117.6(6) 1_545 . ?
C310 C311 C312 121.0(6) . . ?
O33 C312 C311 113.3(5) . . ?
C511 O33 C312 118.5(4) . . ?
O41 Co4 N41 145.0(2) . . ?
O41 Co4 N42 136.6(2) . . ?
N41 Co4 N42 78.5(2) . . ?
O41 Co4 Cl42 84.23(14) . . ?
N41 Co4 Cl42 96.40(14) . . ?
N42 Co4 Cl42 93.28(13) . . ?
O41 Co4 Cl41 85.42(14) . 1_455 ?
N41 Co4 Cl41 93.14(13) . 1_455 ?
N42 Co4 Cl41 92.94(13) . 1_455 ?
Cl42 Co4 Cl41 169.49(7) . 1_455 ?
C46 N41 C42 121.1(5) . 1_455 ?
C46 N41 Co4 115.7(4) . . ?
C42 N41 Co4 123.2(4) 1_455 . ?
C47 N42 C411 120.5(5) . . ?
C47 N42 Co4 115.4(4) . . ?
C411 N42 Co4 124.1(4) . . ?
N41 C42 C43 118.9(6) 1_655 . ?
N41 C42 C41 117.1(5) 1_655 . ?
C43 C42 C41 124.0(6) . . ?
C44 C43 C42 120.8(6) 1_655 . ?
C43 C44 C45 119.3(6) 1_455 . ?
C44 C45 C46 118.9(6) . . ?
N41 C46 C45 121.0(5) . . ?
N41 C46 C47 115.1(5) . . ?
C45 C46 C47 123.9(6) . . ?
N42 C47 C48 121.3(5) . . ?
N42 C47 C46 115.1(6) . . ?
C48 C47 C46 123.6(6) . . ?
C47 C48 C49 118.6(6) . . ?
C410 C49 C48 119.4(6) . . ?
C49 C410 C411 119.3(5) . . ?
N42 C411 C410 120.9(5) . . ?
N42 C411 C412 114.3(6) . . ?
C410 C411 C412 124.8(6) . . ?
O44 C412 C411 110.6(5) . . ?
C513 O44 C412 111.9(4) . . ?
O33 C511 C623 123.6(5) . . ?
O33 C511 C630 115.6(5) . . ?
C623 C511 C630 120.7(6) . . ?
C624 C512 C620 122.8(6) . . ?
C624 C512 O22 119.5(6) . . ?
C620 C512 O22 117.7(5) . . ?
C611 C513 C617 122.8(6) . . ?
C611 C513 O44 120.0(5) . . ?
C617 C513 O44 117.2(6) . . ?
C518 C514 O11 118.0(5) . . ?
C518 C514 C612 122.2(5) . . ?
O11 C514 C612 119.8(5) . . ?
C612 C515 C519 123.0(5) . . ?
C613 C516 C517 117.9(5) . . ?
C613 C516 C614 120.8(5) . . ?
C517 C516 C614 121.2(6) . . ?
C620 C517 C516 121.4(6) . . ?
C514 C518 C621 118.4(5) . . ?
C514 C518 C619 121.4(5) . . ?
C621 C518 C619 120.1(5) . . ?
C515 C519 C621 118.3(5) . . ?
C515 C519 C618 120.4(5) . . ?
C621 C519 C618 121.2(5) . . ?
C617 C610 C612 114.0(5) . . ?
C513 C611 C627 117.7(5) . . ?
C513 C611 C622 122.8(5) . . ?
C627 C611 C622 119.3(6) . . ?
C515 C612 C514 117.1(5) . . ?
C515 C612 C610 122.7(5) . . ?
C514 C612 C610 120.2(5) . . ?
C516 C613 C624 123.5(6) . . ?
C632 C614 C516 118.0(5) 1_556 . ?
C625 C615 C617 122.1(5) . . ?
C620 C616 C623 113.7(4) . . ?
C615 C617 C513 117.2(6) . . ?
C615 C617 C610 121.8(5) . . ?
C513 C617 C610 120.9(5) . . ?
C633 C618 C519 114.4(5) . . ?
C624 C619 C518 111.9(4) . . ?
C517 C620 C512 117.5(5) . . ?
C517 C620 C616 121.4(6) . . ?
C512 C620 C616 121.0(5) . . ?
C519 C621 C518 120.9(5) . . ?
C611 C622 C630 112.8(4) . . ?
C626 C623 C511 117.9(5) . . ?
C626 C623 C616 118.4(5) . . ?
C511 C623 C616 123.7(5) . . ?
C512 C624 C613 116.7(6) . . ?
C512 C624 C619 121.6(5) . . ?
C613 C624 C619 121.7(5) . . ?
C615 C625 C627 117.7(5) . . ?
C615 C625 C643 121.3(5) . 1_556 ?
C627 C625 C643 120.7(6) . 1_556 ?
C631 C626 C623 122.0(5) . . ?
C611 C627 C625 122.4(6) . . ?
C630 C629 C631 122.4(5) . . ?
C629 C630 C511 118.3(5) . . ?
C629 C630 C622 121.2(5) . . ?
C511 C630 C622 120.5(6) . . ?
C629 C631 C626 118.5(5) . . ?
C629 C631 C635 121.4(5) . . ?
C626 C631 C635 120.0(6) . . ?
C634 C635 C631 114.3(5) . . ?
C628 C643 C625 114.2(5) 1_554 1_554 ?
O52 C632 O51 124.0(6) 1_554 . ?
O52 C632 C614 127.1(6) 1_554 1_554 ?
O51 C632 C614 108.8(5) . 1_554 ?
O51 C636 C640 108.1(5) . . ?
O58 C633 O56 123.7(6) . . ?
O58 C633 C618 126.1(6) . . ?
O56 C633 C618 110.2(6) . . ?
O56 C638 C642 106.8(5) . . ?
O57 C628 O55 123.6(6) . . ?
O57 C628 C643 124.0(6) . 1_556 ?
O55 C628 C643 112.4(6) . 1_556 ?
O55 C637 C644 111.2(5) 1_564 . ?
O53 C634 O54 123.1(6) . . ?
O53 C634 C635 124.5(6) . . ?
O54 C634 C635 112.3(6) . . ?
O54 C641 C639 105.6(5) . . ?
C632 O51 C636 118.7(4) . . ?
C634 O54 C641 117.1(5) . . ?
C628 O55 C637 115.9(5) . 1_546 ?
C633 O56 C638 116.5(5) . . ?

loop_
_geom_bond_atom_site_label_1
_geom_bond_atom_site_label_2
_geom_bond_distance
_geom_bond_site_symmetry_2
_geom_bond_publ_flag
Co1 N11 2.034(4) 1_556 ?
Co1 N12 2.049(5) 1_556 ?
Co1 Cl12 2.2025(17) . ?
Co1 Cl11 2.2108(16) 1_455 ?
N11 C16 1.347(7) . ?
N11 C12 1.352(7) . ?
N12 C111 1.340(7) 1_554 ?
N12 C17 1.353(7) . ?
C11 C12 1.473(8) . ?
C12 C13 1.395(8) . ?
C13 C14 1.363(8) . ?
C14 C15 1.389(7) . ?
C15 C16 1.375(8) . ?
C16 C17 1.479(8) . ?
C17 C18 1.370(7) . ?
C18 C19 1.375(7) . ?
C19 C110 1.383(7) 1_554 ?
C110 C111 1.380(7) . ?
C111 C112 1.495(8) . ?
C112 O11 1.432(6) . ?
O11 C514 1.393(6) . ?
Co2 N22 2.018(5) . ?
Co2 N21 2.050(5) . ?
Co2 Cl21 2.2110(18) . ?
Co2 Cl22 2.2192(16) . ?
N21 C211 1.342(7) . ?
N21 C27 1.355(7) . ?
N22 C22 1.340(7) . ?
N22 C26 1.355(7) . ?
C21 C22 1.496(8) . ?
C22 C23 1.384(8) . ?
C23 C24 1.372(8) . ?
C24 C25 1.369(8) . ?
C25 C26 1.378(8) . ?
C26 C27 1.482(8) . ?
C27 C28 1.377(8) . ?
C28 C29 1.378(8) . ?
C29 C210 1.371(8) . ?
C210 C211 1.383(7) . ?
C211 C212 1.492(8) . ?
C212 O22 1.422(6) . ?
O22 C512 1.403(6) . ?
Co3 N32 2.006(5) 1_545 ?
Co3 N31 2.031(5) 1_545 ?
Co3 Cl31 2.2174(18) . ?
Co3 Cl32 2.2202(17) . ?
N31 C37 1.338(7) . ?
N31 C311 1.350(7) 1_565 ?
N32 C36 1.348(7) . ?
N32 C32 1.350(7) 1_655 ?
C31 C32 1.493(8) . ?
C32 C33 1.385(8) . ?
C33 C34 1.364(8) 1_455 ?
C34 C35 1.371(8) . ?
C35 C36 1.375(8) . ?
C36 C37 1.476(8) . ?
C37 C38 1.382(8) . ?
C38 C39 1.391(8) . ?
C39 C310 1.372(8) 1_565 ?
C310 C311 1.388(8) . ?
C311 C312 1.491(8) . ?
C312 O33 1.434(6) . ?
O33 C511 1.385(7) . ?
Co4 O41 2.057(4) . ?
Co4 N41 2.066(5) . ?
Co4 N42 2.079(5) . ?
Co4 Cl42 2.3624(19) . ?
Co4 Cl41 2.3662(18) 1_455 ?
N41 C46 1.342(7) . ?
N41 C42 1.351(7) 1_455 ?
N42 C47 1.338(7) . ?
N42 C411 1.343(7) . ?
C41 C42 1.487(8) . ?
C42 C43 1.382(8) . ?
C43 C44 1.372(8) 1_655 ?
C44 C45 1.374(8) . ?
C45 C46 1.384(8) . ?
C46 C47 1.485(8) . ?
C47 C48 1.384(8) . ?
C48 C49 1.396(8) . ?
C49 C410 1.376(8) . ?
C410 C411 1.384(8) . ?
C411 C412 1.484(8) . ?
C412 O44 1.427(6) . ?
O44 C513 1.411(7) . ?
C511 C623 1.400(8) . ?
C511 C630 1.415(7) . ?
C512 C624 1.386(8) . ?
C512 C620 1.395(8) . ?
C513 C611 1.367(8) . ?
C513 C617 1.394(8) . ?
C514 C518 1.385(7) . ?
C514 C612 1.397(7) . ?
C515 C612 1.377(7) . ?
C515 C519 1.380(7) . ?
C516 C613 1.374(8) . ?
C516 C517 1.398(8) . ?
C516 C614 1.501(8) . ?
C517 C620 1.390(8) . ?
C518 C621 1.392(7) . ?
C518 C619 1.520(7) . ?
C519 C621 1.394(7) . ?
C519 C618 1.519(8) . ?
C610 C617 1.498(7) . ?
C610 C612 1.520(7) . ?
C611 C627 1.378(8) . ?
C611 C622 1.519(7) . ?
C613 C624 1.384(8) . ?
C614 C632 1.492(8) 1_556 ?
C615 C625 1.378(7) . ?
C615 C617 1.388(7) . ?
C616 C620 1.525(7) . ?
C616 C623 1.534(7) . ?
C618 C633 1.505(8) . ?
C619 C624 1.512(7) . ?
C622 C630 1.512(7) . ?
C623 C626 1.385(8) . ?
C625 C627 1.392(7) . ?
C625 C643 1.520(8) 1_556 ?
C626 C631 1.386(7) . ?
C629 C630 1.367(8) . ?
C629 C631 1.376(7) . ?
C631 C635 1.519(8) . ?
C635 C634 1.498(8) . ?
C643 C628 1.505(8) 1_554 ?
C632 O52 1.197(6) 1_554 ?
C632 O51 1.346(6) . ?
C636 O51 1.447(7) . ?
C636 C640 1.493(8) . ?
C633 O58 1.198(7) . ?
C633 O56 1.360(7) . ?
C638 O56 1.459(7) . ?
C638 C642 1.506(8) . ?
C628 O57 1.210(7) . ?
C628 O55 1.338(7) . ?
C637 O55 1.454(6) 1_564 ?
C637 C644 1.498(7) . ?
C634 O53 1.216(7) . ?
C634 O54 1.332(7) . ?
C641 O54 1.452(7) . ?
C641 C639 1.510(8) . ?
